data_4029037
loop_
_publ_author_name
'Liu, Hua'
'Zheng, Chao'
'You, Shu-Li'

_publ_section_title
;
 Catalytic C6 Functionalization of 2,3-Disubstituted Indoles by Scandium
 Triflate.
;
_journal_issue 3
_journal_name_full 'The Journal of organic chemistry'
_journal_page_first 1047
_journal_paper_doi 10.1021/jo402511b
_journal_volume 79
_journal_year 2014
_chemical_formula_sum 'C29 H30 N2 O6 S'
_chemical_formula_weight 534.61
_chemical_name_systematic
; 
 ? 
;
_space_group_IT_number 14
_symmetry_cell_setting monoclinic
_symmetry_space_group_name_Hall '-P 2yn'
_symmetry_space_group_name_H-M 'P 1 21/n 1'
_atom_sites_solution_hydrogens geom
_atom_sites_solution_primary direct
_atom_sites_solution_secondary difmap
_audit_creation_method SHELXL-97
_cell_angle_alpha 90.00
_cell_angle_beta 98.552(7)
_cell_angle_gamma 90.00
_cell_formula_units_Z 4
_cell_length_a 8.372(3)
_cell_length_b 25.812(8)
_cell_length_c 12.748(4)
_cell_measurement_reflns_used 3159
_cell_measurement_temperature 293(2)
_cell_measurement_theta_max 45.578
_cell_measurement_theta_min 4.517
_cell_volume 2724.2(15)
_computing_cell_refinement 'Bruker SMART'
_computing_data_collection 'Bruker SMART'
_computing_data_reduction 'Bruker SHELXTL'
_computing_molecular_graphics 'Bruker SHELXTL'
_computing_publication_material 'Bruker SHELXTL'
_computing_structure_refinement 'SHELXL-97 (Sheldrick, 1997)'
_computing_structure_solution 'SHELXS-97 (Sheldrick, 1990)'
_diffrn_ambient_temperature 293(2)
_diffrn_measured_fraction_theta_full 1.000
_diffrn_measured_fraction_theta_max 1.000
_diffrn_measurement_device_type 'CCD area detector'
_diffrn_measurement_method 'phi and omega scans'
_diffrn_radiation_monochromator graphite
_diffrn_radiation_source 'fine-focus sealed tube'
_diffrn_radiation_type MoK\a
_diffrn_radiation_wavelength 0.71073
_diffrn_reflns_av_R_equivalents 0.0323
_diffrn_reflns_av_sigmaI/netI 0.0371
_diffrn_reflns_limit_h_max 10
_diffrn_reflns_limit_h_min -10
_diffrn_reflns_limit_k_max 31
_diffrn_reflns_limit_k_min -26
_diffrn_reflns_limit_l_max 14
_diffrn_reflns_limit_l_min -15
_diffrn_reflns_number 15792
_diffrn_reflns_theta_full 25.50
_diffrn_reflns_theta_max 25.50
_diffrn_reflns_theta_min 1.80
_exptl_absorpt_coefficient_mu 0.164
_exptl_absorpt_correction_T_max 1.00000
_exptl_absorpt_correction_T_min 0.59406
_exptl_absorpt_correction_type empirical
_exptl_absorpt_process_details sadabs
_exptl_crystal_colour brown
_exptl_crystal_density_diffrn 1.303
_exptl_crystal_density_method 'not measured'
_exptl_crystal_description prismatic
_exptl_crystal_F_000 1128
_exptl_crystal_size_max 0.278
_exptl_crystal_size_mid 0.211
_exptl_crystal_size_min 0.156
_refine_diff_density_max 0.775
_refine_diff_density_min -0.241
_refine_diff_density_rms 0.047
_refine_ls_extinction_method none
_refine_ls_goodness_of_fit_ref 1.024
_refine_ls_hydrogen_treatment mixed
_refine_ls_matrix_type full
_refine_ls_number_parameters 352
_refine_ls_number_reflns 5069
_refine_ls_number_restraints 42
_refine_ls_restrained_S_all 1.035
_refine_ls_R_factor_all 0.0736
_refine_ls_R_factor_gt 0.0558
_refine_ls_shift/su_max 0.001
_refine_ls_shift/su_mean 0.000
_refine_ls_structure_factor_coef Fsqd
_refine_ls_weighting_details 'calc w=1/[\s^2^(Fo^2^)+(0.0803P)^2^+1.0366P] where P=(Fo^2^+2Fc^2^)/3'
_refine_ls_weighting_scheme calc
_refine_ls_wR_factor_gt 0.1445
_refine_ls_wR_factor_ref 0.1572
_reflns_number_gt 3818
_reflns_number_total 5069
_reflns_threshold_expression >2sigma(I)
_cod_data_source_file 3aa.cif
_cod_data_source_block cd212245
_cod_depositor_comments
;
The following automatic conversions were performed:

'_symmetry_cell_setting' value 'Monoclinic' changed to 'monoclinic'
according to
/usr/data/users/saulius/automatic-downloads/current/ACS/lib/dictionaries/cif_core.dic
dictionary named 'cif_core.dic' version 2.4.2 from 2011-04-26.

Automatic conversion script
Id: cif_fix_values 2281 2013-09-26 08:29:07Z andrius 
;
_cod_original_cell_volume 2724.2(14)
_cod_original_sg_symbol_H-M P2(1)/n
_cod_database_code 4029037

loop_
_symmetry_equiv_pos_as_xyz
'x, y, z'
'-x+1/2, y+1/2, -z+1/2'
'-x, -y, -z'
'x-1/2, -y-1/2, z-1/2'

loop_
_atom_site_label
_atom_site_type_symbol
_atom_site_fract_x
_atom_site_fract_y
_atom_site_fract_z
_atom_site_U_iso_or_equiv
_atom_site_adp_type
_atom_site_occupancy
_atom_site_symmetry_multiplicity
_atom_site_calc_flag
_atom_site_refinement_flags
S1 S 1.11690(8) 0.16226(2) 0.86808(5) 0.0483(2) Uani 1 1 d .
N1 N 0.7967(2) 0.19653(8) 0.54214(17) 0.0426(5) Uani 1 1 d .
N2 N 1.0261(2) 0.16347(7) 0.74345(15) 0.0384(5) Uani 1 1 d .
O1 O 1.2365(2) 0.27861(8) 0.70623(19) 0.0729(6) Uani 1 1 d .
O2 O 1.3097(2) 0.19672(8) 0.68374(17) 0.0623(5) Uani 1 1 d .
O3 O 0.8335(2) 0.24746(7) 0.77971(15) 0.0543(5) Uani 1 1 d .
O4 O 0.9060(2) 0.29178(6) 0.64391(14) 0.0538(5) Uani 1 1 d .
O5 O 1.2519(2) 0.12790(8) 0.87751(16) 0.0647(6) Uani 1 1 d .
O6 O 1.1426(2) 0.21515(7) 0.89885(15) 0.0628(5) Uani 1 1 d .
C1 C 1.0378(3) 0.11509(9) 0.68210(19) 0.0412(6) Uani 1 1 d .
H1 H 1.1494 0.1026 0.6970 0.049 Uiso 1 1 calc R
C2 C 1.0324(3) 0.21091(9) 0.68025(18) 0.0387(5) Uani 1 1 d .
C3 C 0.9738(3) 0.19166(9) 0.56277(18) 0.0396(5) Uani 1 1 d .
C4 C 1.0031(3) 0.13127(9) 0.56274(18) 0.0402(5) Uani 1 1 d .
C5 C 0.8434(3) 0.11158(9) 0.50645(18) 0.0411(5) Uani 1 1 d .
C6 C 0.7309(3) 0.15098(9) 0.49560(18) 0.0408(5) Uani 1 1 d .
C7 C 0.5743(3) 0.14265(11) 0.4476(2) 0.0537(7) Uani 1 1 d .
H7 H 0.4998 0.1696 0.4382 0.064 Uiso 1 1 calc R
C8 C 0.5317(3) 0.09312(13) 0.4141(2) 0.0641(8) Uani 1 1 d .
H8 H 0.4258 0.0865 0.3836 0.077 Uiso 1 1 calc R
C9 C 0.6422(4) 0.05322(12) 0.4245(2) 0.0635(8) Uani 1 1 d .
H9 H 0.6107 0.0202 0.4008 0.076 Uiso 1 1 calc R
C10 C 0.7997(3) 0.06233(10) 0.4701(2) 0.0532(7) Uani 1 1 d .
H10 H 0.8755 0.0357 0.4764 0.064 Uiso 1 1 calc R
C11 C 1.0483(4) 0.22152(11) 0.4785(2) 0.0598(7) Uani 1 1 d .
H11A H 1.0061 0.2084 0.4095 0.090 Uiso 1 1 calc R
H11B H 1.1635 0.2173 0.4908 0.090 Uiso 1 1 calc R
H11C H 1.0221 0.2576 0.4824 0.090 Uiso 1 1 calc R
C12 C 1.1436(3) 0.11276(12) 0.5071(2) 0.0598(7) Uani 1 1 d .
H12A H 1.1527 0.0758 0.5127 0.090 Uiso 1 1 calc R
H12B H 1.2423 0.1284 0.5403 0.090 Uiso 1 1 calc R
H12C H 1.1235 0.1225 0.4337 0.090 Uiso 1 1 calc R
C13 C 0.9286(4) 0.07336(10) 0.71359(19) 0.0530(7) Uani 1 1 d .
C14 C 0.7742(4) 0.08452(14) 0.7317(2) 0.0670(8) Uani 1 1 d .
H14 H 0.7372 0.1185 0.7272 0.080 Uiso 1 1 calc R
C15 C 0.6733(6) 0.0448(2) 0.7569(3) 0.1091(17) Uani 1 1 d .
H15 H 0.5691 0.0523 0.7693 0.131 Uiso 1 1 calc R
C16 C 0.7269(10) -0.0042(3) 0.7631(4) 0.143(3) Uani 1 1 d .
H16 H 0.6590 -0.0303 0.7809 0.172 Uiso 1 1 calc R
C17 C 0.8781(9) -0.01686(16) 0.7442(3) 0.125(2) Uani 1 1 d .
H17 H 0.9119 -0.0512 0.7470 0.150 Uiso 1 1 calc R
C18 C 0.9825(5) 0.02276(11) 0.7202(2) 0.0834(11) Uani 1 1 d .
H18 H 1.0870 0.0149 0.7089 0.100 Uiso 1 1 calc R
C19 C 1.2035(3) 0.23412(11) 0.6923(2) 0.0496(6) Uani 1 1 d .
C20 C 1.4771(3) 0.21184(17) 0.6956(4) 0.0977(13) Uani 1 1 d .
H20A H 1.4877 0.2424 0.6542 0.147 Uiso 1 1 calc R
H20B H 1.5395 0.1843 0.6715 0.147 Uiso 1 1 calc R
H20C H 1.5155 0.2189 0.7689 0.147 Uiso 1 1 calc R
C21 C 0.9128(3) 0.25135(9) 0.7099(2) 0.0411(6) Uani 1 1 d .
C22 C 0.7968(4) 0.33234(11) 0.6628(3) 0.0700(9) Uani 1 1 d .
H22A H 0.6885 0.3191 0.6535 0.105 Uiso 1 1 calc R
H22B H 0.8037 0.3601 0.6135 0.105 Uiso 1 1 calc R
H22C H 0.8251 0.3450 0.7339 0.105 Uiso 1 1 calc R
C23 C 0.9747(3) 0.13443(9) 0.93944(19) 0.0503(6) Uani 1 1 d U
C24 C 0.8389(5) 0.16147(11) 0.9565(3) 0.0743(9) Uani 1 1 d U
H24 H 0.8231 0.1953 0.9323 0.089 Uiso 1 1 calc R
C25 C 0.7273(5) 0.13801(14) 1.0094(3) 0.0938(12) Uani 1 1 d U
H25 H 0.6361 0.1565 1.0211 0.113 Uiso 1 1 calc R
C26 C 0.7469(5) 0.08793(14) 1.0457(3) 0.0850(10) Uani 1 1 d U
C27 C 0.8837(5) 0.06221(12) 1.0294(3) 0.0755(9) Uani 1 1 d U
H27 H 0.8997 0.0284 1.0541 0.091 Uiso 1 1 calc R
C28 C 0.9992(4) 0.08493(11) 0.9771(2) 0.0615(7) Uani 1 1 d U
H28 H 1.0921 0.0669 0.9678 0.074 Uiso 1 1 calc R
C29 C 0.6199(7) 0.06216(19) 1.1023(4) 0.135(2) Uani 1 1 d U
H29A H 0.6458 0.0261 1.1133 0.203 Uiso 1 1 calc R
H29B H 0.5157 0.0654 1.0596 0.203 Uiso 1 1 calc R
H29C H 0.6180 0.0787 1.1695 0.203 Uiso 1 1 calc R
H1A H 0.768(3) 0.2240(11) 0.510(2) 0.060(9) Uiso 1 1 d .

loop_
_atom_site_aniso_label
_atom_site_aniso_U_11
_atom_site_aniso_U_22
_atom_site_aniso_U_33
_atom_site_aniso_U_23
_atom_site_aniso_U_13
_atom_site_aniso_U_12
S1 0.0517(4) 0.0445(4) 0.0437(4) -0.0012(3) -0.0096(3) -0.0012(3)
N1 0.0405(11) 0.0398(11) 0.0448(12) 0.0001(9) -0.0028(9) 0.0018(9)
N2 0.0399(10) 0.0350(10) 0.0386(11) -0.0016(8) 0.0001(8) -0.0026(8)
O1 0.0556(12) 0.0550(13) 0.1065(18) -0.0042(11) 0.0066(11) -0.0229(10)
O2 0.0324(9) 0.0707(13) 0.0836(14) -0.0175(11) 0.0075(9) -0.0050(9)
O3 0.0531(10) 0.0560(11) 0.0552(11) 0.0021(9) 0.0130(9) 0.0073(9)
O4 0.0643(11) 0.0384(9) 0.0571(11) 0.0056(8) 0.0038(9) 0.0042(8)
O5 0.0511(11) 0.0735(13) 0.0629(12) 0.0056(10) -0.0132(9) 0.0085(10)
O6 0.0780(13) 0.0509(11) 0.0521(11) -0.0057(9) -0.0148(9) -0.0155(10)
C1 0.0357(12) 0.0382(12) 0.0473(14) -0.0041(10) -0.0012(10) 0.0054(10)
C2 0.0347(11) 0.0358(12) 0.0447(13) 0.0014(10) 0.0028(10) -0.0039(10)
C3 0.0371(12) 0.0411(13) 0.0407(13) -0.0002(10) 0.0064(10) -0.0053(10)
C4 0.0373(12) 0.0416(13) 0.0419(13) -0.0035(10) 0.0062(10) -0.0011(10)
C5 0.0431(13) 0.0440(13) 0.0358(12) -0.0033(10) 0.0043(10) -0.0028(11)
C6 0.0429(13) 0.0463(13) 0.0327(12) -0.0022(10) 0.0043(10) -0.0025(11)
C7 0.0434(14) 0.0649(17) 0.0487(15) -0.0063(13) -0.0065(11) 0.0039(13)
C8 0.0494(16) 0.082(2) 0.0564(17) -0.0164(15) -0.0058(13) -0.0128(15)
C9 0.0710(19) 0.0580(17) 0.0571(17) -0.0167(14) -0.0051(15) -0.0141(15)
C10 0.0613(16) 0.0467(15) 0.0489(15) -0.0074(12) -0.0003(13) -0.0001(12)
C11 0.0698(18) 0.0598(17) 0.0518(16) 0.0057(13) 0.0159(14) -0.0151(14)
C12 0.0487(15) 0.0671(18) 0.0663(18) -0.0140(14) 0.0182(13) 0.0029(13)
C13 0.0769(19) 0.0424(14) 0.0352(13) -0.0009(11) -0.0060(12) -0.0117(13)
C14 0.0623(18) 0.086(2) 0.0510(17) 0.0027(15) 0.0024(14) -0.0302(17)
C15 0.114(3) 0.149(4) 0.061(2) 0.002(3) 0.004(2) -0.078(3)
C16 0.244(8) 0.118(5) 0.061(3) -0.001(3) 0.003(4) -0.116(6)
C17 0.260(7) 0.048(2) 0.058(2) -0.0015(17) -0.006(4) -0.045(4)
C18 0.153(3) 0.0421(17) 0.0493(17) -0.0032(13) -0.0047(19) -0.0035(19)
C19 0.0433(14) 0.0508(16) 0.0535(16) -0.0018(12) 0.0031(12) -0.0114(12)
C20 0.0357(15) 0.133(3) 0.125(3) -0.035(3) 0.0140(18) -0.0143(19)
C21 0.0399(12) 0.0367(12) 0.0446(14) -0.0022(10) -0.0009(11) -0.0057(10)
C22 0.082(2) 0.0488(16) 0.072(2) -0.0016(14) -0.0093(17) 0.0191(15)
C23 0.0743(17) 0.0378(13) 0.0368(13) -0.0038(10) 0.0016(12) 0.0044(12)
C24 0.115(3) 0.0443(16) 0.072(2) 0.0110(14) 0.0434(19) 0.0202(16)
C25 0.133(3) 0.067(2) 0.097(3) 0.0201(18) 0.070(2) 0.032(2)
C26 0.127(3) 0.0631(19) 0.076(2) 0.0142(16) 0.053(2) 0.011(2)
C27 0.115(3) 0.0476(17) 0.0661(19) 0.0144(14) 0.0203(19) 0.0094(17)
C28 0.0802(19) 0.0466(15) 0.0557(16) 0.0057(13) 0.0036(15) 0.0104(14)
C29 0.173(5) 0.107(3) 0.150(4) 0.040(3) 0.101(4) 0.007(3)

loop_
_atom_type_symbol
_atom_type_description
_atom_type_scat_dispersion_real
_atom_type_scat_dispersion_imag
_atom_type_scat_source
C C 0.0033 0.0016 'International Tables Vol C Tables 4.2.6.8 and 6.1.1.4'
H H 0.0000 0.0000 'International Tables Vol C Tables 4.2.6.8 and 6.1.1.4'
N N 0.0061 0.0033 'International Tables Vol C Tables 4.2.6.8 and 6.1.1.4'
O O 0.0106 0.0060 'International Tables Vol C Tables 4.2.6.8 and 6.1.1.4'
S S 0.1246 0.1234 'International Tables Vol C Tables 4.2.6.8 and 6.1.1.4'

loop_
_geom_angle_atom_site_label_1
_geom_angle_atom_site_label_2
_geom_angle_atom_site_label_3
_geom_angle
O5 S1 O6 119.06(12)
O5 S1 N2 109.71(11)
O6 S1 N2 105.93(10)
O5 S1 C23 106.95(13)
O6 S1 C23 109.57(13)
N2 S1 C23 104.75(11)
C6 N1 C3 109.15(19)
C6 N1 H1A 116(2)
C3 N1 H1A 112(2)
C2 N2 C1 113.65(19)
C2 N2 S1 119.49(14)
C1 N2 S1 115.62(14)
C19 O2 C20 116.6(2)
C21 O4 C22 115.7(2)
N2 C1 C13 111.8(2)
N2 C1 C4 105.71(18)
C13 C1 C4 114.74(19)
N2 C1 H1 108.1
C13 C1 H1 108.1
C4 C1 H1 108.1
N2 C2 C21 110.73(19)
N2 C2 C19 112.22(19)
C21 C2 C19 110.06(19)
N2 C2 C3 103.01(17)
C21 C2 C3 108.95(18)
C19 C2 C3 111.66(19)
N1 C3 C11 109.7(2)
N1 C3 C4 103.71(17)
C11 C3 C4 114.7(2)
N1 C3 C2 107.71(18)
C11 C3 C2 113.85(19)
C4 C3 C2 106.47(18)
C5 C4 C12 111.1(2)
C5 C4 C1 113.35(19)
C12 C4 C1 108.8(2)
C5 C4 C3 101.88(18)
C12 C4 C3 115.9(2)
C1 C4 C3 105.68(18)
C6 C5 C10 120.1(2)
C6 C5 C4 110.1(2)
C10 C5 C4 129.8(2)
C5 C6 C7 121.3(2)
C5 C6 N1 111.0(2)
C7 C6 N1 127.6(2)
C8 C7 C6 117.9(3)
C8 C7 H7 121.1
C6 C7 H7 121.1
C9 C8 C7 121.7(2)
C9 C8 H8 119.2
C7 C8 H8 119.2
C8 C9 C10 120.0(3)
C8 C9 H9 120.0
C10 C9 H9 120.0
C9 C10 C5 119.1(3)
C9 C10 H10 120.5
C5 C10 H10 120.5
C3 C11 H11A 109.5
C3 C11 H11B 109.5
H11A C11 H11B 109.5
C3 C11 H11C 109.5
H11A C11 H11C 109.5
H11B C11 H11C 109.5
C4 C12 H12A 109.5
C4 C12 H12B 109.5
H12A C12 H12B 109.5
C4 C12 H12C 109.5
H12A C12 H12C 109.5
H12B C12 H12C 109.5
C14 C13 C18 119.6(3)
C14 C13 C1 121.2(2)
C18 C13 C1 119.2(3)
C13 C14 C15 120.0(4)
C13 C14 H14 120.0
C15 C14 H14 120.0
C16 C15 C14 119.9(5)
C16 C15 H15 120.1
C14 C15 H15 120.1
C15 C16 C17 121.8(5)
C15 C16 H16 119.1
C17 C16 H16 119.1
C16 C17 C18 119.2(5)
C16 C17 H17 120.4
C18 C17 H17 120.4
C13 C18 C17 119.5(4)
C13 C18 H18 120.2
C17 C18 H18 120.2
O1 C19 O2 124.9(2)
O1 C19 C2 125.7(2)
O2 C19 C2 109.5(2)
O2 C20 H20A 109.5
O2 C20 H20B 109.5
H20A C20 H20B 109.5
O2 C20 H20C 109.5
H20A C20 H20C 109.5
H20B C20 H20C 109.5
O3 C21 O4 124.1(2)
O3 C21 C2 125.7(2)
O4 C21 C2 110.2(2)
O4 C22 H22A 109.5
O4 C22 H22B 109.5
H22A C22 H22B 109.5
O4 C22 H22C 109.5
H22A C22 H22C 109.5
H22B C22 H22C 109.5
C28 C23 C24 120.1(3)
C28 C23 S1 119.0(2)
C24 C23 S1 120.9(2)
C25 C24 C23 119.5(3)
C25 C24 H24 120.3
C23 C24 H24 120.3
C24 C25 C26 121.6(3)
C24 C25 H25 119.2
C26 C25 H25 119.2
C27 C26 C25 117.8(3)
C27 C26 C29 121.3(3)
C25 C26 C29 120.8(4)
C26 C27 C28 122.0(3)
C26 C27 H27 119.0
C28 C27 H27 119.0
C23 C28 C27 119.0(3)
C23 C28 H28 120.5
C27 C28 H28 120.5
C26 C29 H29A 109.5
C26 C29 H29B 109.5
H29A C29 H29B 109.5
C26 C29 H29C 109.5
H29A C29 H29C 109.5
H29B C29 H29C 109.5

loop_
_geom_bond_atom_site_label_1
_geom_bond_atom_site_label_2
_geom_bond_distance
S1 O5 1.428(2)
S1 O6 1.4278(19)
S1 N2 1.656(2)
S1 C23 1.756(3)
N1 C6 1.393(3)
N1 C3 1.472(3)
N1 H1A 0.84(3)
N2 C2 1.471(3)
N2 C1 1.485(3)
O1 C19 1.188(3)
O2 C19 1.328(3)
O2 C20 1.441(3)
O3 C21 1.191(3)
O4 C21 1.336(3)
O4 C22 1.434(3)
C1 C13 1.505(4)
C1 C4 1.563(3)
C1 H1 0.9800
C2 C21 1.532(3)
C2 C19 1.539(3)
C2 C3 1.585(3)
C3 C11 1.528(3)
C3 C4 1.578(3)
C4 C5 1.509(3)
C4 C12 1.537(3)
C5 C6 1.379(3)
C5 C10 1.384(3)
C6 C7 1.379(3)
C7 C8 1.378(4)
C7 H7 0.9300
C8 C9 1.377(4)
C8 H8 0.9300
C9 C10 1.380(4)
C9 H9 0.9300
C10 H10 0.9300
C11 H11A 0.9600
C11 H11B 0.9600
C11 H11C 0.9600
C12 H12A 0.9600
C12 H12B 0.9600
C12 H12C 0.9600
C13 C14 1.377(4)
C13 C18 1.380(4)
C14 C15 1.396(5)
C14 H14 0.9300
C15 C16 1.340(8)
C15 H15 0.9300
C16 C17 1.364(8)
C16 H16 0.9300
C17 C18 1.408(6)
C17 H17 0.9300
C18 H18 0.9300
C20 H20A 0.9600
C20 H20B 0.9600
C20 H20C 0.9600
C22 H22A 0.9600
C22 H22B 0.9600
C22 H22C 0.9600
C23 C28 1.370(4)
C23 C24 1.378(4)
C24 C25 1.373(5)
C24 H24 0.9300
C25 C26 1.375(5)
C25 H25 0.9300
C26 C27 1.366(5)
C26 C29 1.524(5)
C27 C28 1.383(5)
C27 H27 0.9300
C28 H28 0.9300
C29 H29A 0.9600
C29 H29B 0.9600
C29 H29C 0.9600

loop_
_geom_hbond_atom_site_label_D
_geom_hbond_atom_site_label_H
_geom_hbond_atom_site_label_A
_geom_hbond_distance_DH
_geom_hbond_distance_HA
_geom_hbond_distance_DA
_geom_hbond_angle_DHA
_geom_hbond_site_symmetry_A
N1 H1A O6 0.84(3) 2.27(3) 3.082(3) 165(3) 4_565

loop_
_geom_torsion_atom_site_label_1
_geom_torsion_atom_site_label_2
_geom_torsion_atom_site_label_3
_geom_torsion_atom_site_label_4
_geom_torsion
O5 S1 N2 C2 -111.84(18)
O6 S1 N2 C2 17.9(2)
C23 S1 N2 C2 133.67(18)
O5 S1 N2 C1 29.6(2)
O6 S1 N2 C1 159.34(17)
C23 S1 N2 C1 -84.86(18)
C2 N2 C1 C13 -141.5(2)
S1 N2 C1 C13 74.8(2)
C2 N2 C1 C4 -16.0(2)
S1 N2 C1 C4 -159.71(15)
C1 N2 C2 C21 140.18(19)
S1 N2 C2 C21 -77.6(2)
C1 N2 C2 C19 -96.4(2)
S1 N2 C2 C19 45.8(3)
C1 N2 C2 C3 23.8(2)
S1 N2 C2 C3 166.01(14)
C6 N1 C3 C11 102.5(2)
C6 N1 C3 C4 -20.5(2)
C6 N1 C3 C2 -133.07(19)
N2 C2 C3 N1 89.0(2)
C21 C2 C3 N1 -28.7(2)
C19 C2 C3 N1 -150.4(2)
N2 C2 C3 C11 -149.2(2)
C21 C2 C3 C11 93.2(2)
C19 C2 C3 C11 -28.6(3)
N2 C2 C3 C4 -21.8(2)
C21 C2 C3 C4 -139.37(19)
C19 C2 C3 C4 98.9(2)
N2 C1 C4 C5 -110.1(2)
C13 C1 C4 C5 13.6(3)
N2 C1 C4 C12 125.8(2)
C13 C1 C4 C12 -110.6(2)
N2 C1 C4 C3 0.7(2)
C13 C1 C4 C3 124.3(2)
N1 C3 C4 C5 18.2(2)
C11 C3 C4 C5 -101.4(2)
C2 C3 C4 C5 131.73(18)
N1 C3 C4 C12 139.1(2)
C11 C3 C4 C12 19.4(3)
C2 C3 C4 C12 -107.5(2)
N1 C3 C4 C1 -100.4(2)
C11 C3 C4 C1 140.0(2)
C2 C3 C4 C1 13.1(2)
C12 C4 C5 C6 -134.8(2)
C1 C4 C5 C6 102.3(2)
C3 C4 C5 C6 -10.7(2)
C12 C4 C5 C10 47.0(3)
C1 C4 C5 C10 -75.9(3)
C3 C4 C5 C10 171.1(3)
C10 C5 C6 C7 -0.9(4)
C4 C5 C6 C7 -179.3(2)
C10 C5 C6 N1 176.8(2)
C4 C5 C6 N1 -1.6(3)
C3 N1 C6 C5 14.6(3)
C3 N1 C6 C7 -167.9(2)
C5 C6 C7 C8 2.3(4)
N1 C6 C7 C8 -174.9(3)
C6 C7 C8 C9 -2.1(4)
C7 C8 C9 C10 0.4(5)
C8 C9 C10 C5 1.1(4)
C6 C5 C10 C9 -0.9(4)
C4 C5 C10 C9 177.2(3)
N2 C1 C13 C14 41.6(3)
C4 C1 C13 C14 -78.7(3)
N2 C1 C13 C18 -140.9(2)
C4 C1 C13 C18 98.7(3)
C18 C13 C14 C15 0.1(4)
C1 C13 C14 C15 177.6(3)
C13 C14 C15 C16 -0.1(5)
C14 C15 C16 C17 -0.9(7)
C15 C16 C17 C18 1.8(8)
C14 C13 C18 C17 0.8(4)
C1 C13 C18 C17 -176.7(3)
C16 C17 C18 C13 -1.7(6)
C20 O2 C19 O1 1.9(4)
C20 O2 C19 C2 -178.7(3)
N2 C2 C19 O1 -134.7(3)
C21 C2 C19 O1 -10.9(4)
C3 C2 C19 O1 110.3(3)
N2 C2 C19 O2 45.9(3)
C21 C2 C19 O2 169.7(2)
C3 C2 C19 O2 -69.2(3)
C22 O4 C21 O3 1.1(3)
C22 O4 C21 C2 179.5(2)
N2 C2 C21 O3 5.5(3)
C19 C2 C21 O3 -119.2(3)
C3 C2 C21 O3 118.1(3)
N2 C2 C21 O4 -172.89(17)
C19 C2 C21 O4 62.5(2)
C3 C2 C21 O4 -60.3(2)
O5 S1 C23 C28 -8.9(2)
O6 S1 C23 C28 -139.3(2)
N2 S1 C23 C28 107.5(2)
O5 S1 C23 C24 171.9(2)
O6 S1 C23 C24 41.6(3)
N2 S1 C23 C24 -71.7(3)
C28 C23 C24 C25 -1.4(5)
S1 C23 C24 C25 177.8(3)
C23 C24 C25 C26 -0.3(6)
C24 C25 C26 C27 1.3(6)
C24 C25 C26 C29 -178.7(4)
C25 C26 C27 C28 -0.7(6)
C29 C26 C27 C28 179.3(4)
C24 C23 C28 C27 1.9(4)
S1 C23 C28 C27 -177.2(2)
C26 C27 C28 C23 -0.9(5)
